data_2022209
loop_
_publ_author_name
'Cleetus, Annie'
'Rani, Gulshan'
'Dharma Rao, G. B.'
'Chopra, Deepak'

_publ_section_title
;
 Crystal structures of the anhydrous and two solvated forms of methyl
 4-(4-fluorophenyl)-6-methyl-2-oxo-1,2,3,4-tetrahydropyrimidine-5-carboxylate
;
_journal_coeditor_code CU3165
_journal_issue 8
_journal_name_full 'Acta Crystallographica Section C'
_journal_page_first
;
;
_journal_paper_doi 10.1107/S2053229620009560
_journal_volume 76
_journal_year 2020
_chemical_formula_iupac 'C13 H13 F N2 O3, 0.5C4 H8 O2'
_chemical_formula_moiety 'C13 H13 F N2 O3, 0.5(C4 H8 O2)'
_chemical_formula_sum 'C15 H17 F N2 O4'
_chemical_formula_weight 308.30
_chemical_name_systematic
;
Methyl
4-(4-fluorophenyl)-6-methyl-2-oxo-1,2,3,4-tetrahydropyrimidine-5-carboxylate
ethyl acetate hemisolvate
;
_space_group_crystal_system triclinic
_space_group_IT_number 2
_space_group_name_Hall '-P 1'
_space_group_name_H-M_alt 'P -1'
_atom_sites_solution_hydrogens mixed
_audit_creation_method SHELXL-2018/3
_cell_angle_alpha 82.389(2)
_cell_angle_beta 79.380(2)
_cell_angle_gamma 65.898(2)
_cell_formula_units_Z 2
_cell_length_a 7.3353(2)
_cell_length_b 8.9091(2)
_cell_length_c 12.5006(4)
_cell_measurement_reflns_used 3724
_cell_measurement_temperature 100(2)
_cell_measurement_theta_max 28.74
_cell_measurement_theta_min 2.51
_cell_volume 731.44(4)
_computing_cell_refinement
;
SAINT (Bruker, 2012)
;
_computing_data_collection
;
APEX2 (Bruker, 2012)
;
_computing_data_reduction
;
SAINT (Bruker, 2012)
;
_computing_molecular_graphics
;
SHELXTL (Sheldrick, 2008)
;
_computing_publication_material
;
SHELXTL (Sheldrick, 2008), PLATON (Spek, 2020) and PARST
(Nardelli, 1995)
;
_computing_structure_refinement
;
SHELXL2018 (Sheldrick, 2015) and
WinGX (Farrugia (2012)
;
_computing_structure_solution
;
SHELXS97 (Sheldrick, 2008) and
SIR2014 (Burla <i>et al.</i>, 2015)
;
_diffrn_ambient_temperature 100(2)
_diffrn_measured_fraction_theta_full 0.998
_diffrn_measured_fraction_theta_max 0.995
_diffrn_measurement_device_type 'Bruker APEXII CCD'
_diffrn_measurement_method '\f and \w scans'
_diffrn_radiation_type MoK\a
_diffrn_radiation_wavelength 0.71073
_diffrn_reflns_av_R_equivalents 0.0338
_diffrn_reflns_av_unetI/netI 0.0352
_diffrn_reflns_limit_h_max 9
_diffrn_reflns_limit_h_min -9
_diffrn_reflns_limit_k_max 11
_diffrn_reflns_limit_k_min -11
_diffrn_reflns_limit_l_max 16
_diffrn_reflns_limit_l_min -16
_diffrn_reflns_number 14325
_diffrn_reflns_theta_full 25.242
_diffrn_reflns_theta_max 27.877
_diffrn_reflns_theta_min 1.661
_exptl_absorpt_coefficient_mu 0.110
_exptl_absorpt_correction_T_max 0.7460
_exptl_absorpt_correction_T_min 0.7058
_exptl_absorpt_correction_type multi-scan
_exptl_absorpt_process_details
;
(SADABS; Bruker, 2001)
;
_exptl_crystal_colour colourless
_exptl_crystal_density_diffrn 1.400
_exptl_crystal_description rod
_exptl_crystal_F_000 324
_exptl_crystal_size_max 0.430
_exptl_crystal_size_mid 0.360
_exptl_crystal_size_min 0.270
_refine_diff_density_max 0.652
_refine_diff_density_min -0.341
_refine_ls_extinction_method none
_refine_ls_goodness_of_fit_ref 1.052
_refine_ls_hydrogen_treatment mixed
_refine_ls_matrix_type full
_refine_ls_number_parameters 238
_refine_ls_number_reflns 3475
_refine_ls_number_restraints 118
_refine_ls_restrained_S_all 1.062
_refine_ls_R_factor_all 0.0716
_refine_ls_R_factor_gt 0.0526
_refine_ls_shift/su_max 0.000
_refine_ls_shift/su_mean 0.000
_refine_ls_structure_factor_coef Fsqd
_refine_ls_weighting_details 'w=1/[\s^2^(Fo^2^)+(0.0610P)^2^+0.4490P] where P=(Fo^2^+2Fc^2^)/3'
_refine_ls_weighting_scheme calc
_refine_ls_wR_factor_gt 0.1282
_refine_ls_wR_factor_ref 0.1413
_reflns_number_gt 2647
_reflns_number_total 3475
_reflns_threshold_expression 'I > 2\s(I)'
_cod_data_source_file cu3165sup1.cif
_cod_data_source_block S2
_cod_database_code 2022209
_shelx_space_group_comment
;
The symmetry employed for this shelxl refinement is uniquely defined
by the following loop, which should always be used as a source of
symmetry information in preference to the above space-group names.
They are only intended as comments.
;
_shelx_estimated_absorpt_t_min 0.954
_shelx_estimated_absorpt_t_max 0.971

loop_
_space_group_symop_operation_xyz
'x, y, z'
'-x, -y, -z'

loop_
_atom_site_type_symbol
_atom_site_label
_atom_site_fract_x
_atom_site_fract_y
_atom_site_fract_z
_atom_site_U_iso_or_equiv
_atom_site_adp_type
_atom_site_calc_flag
_atom_site_occupancy
_atom_site_disorder_assembly
_atom_site_disorder_group
F F1 0.71212(18) -0.00939(16) -0.00525(9) 0.0395(3) Uani d 1 . .
O O2 0.37279(18) 0.71184(14) 0.29141(11) 0.0255(3) Uani d 1 . .
O O1 0.25071(18) 0.52266(15) 0.36519(11) 0.0257(3) Uani d 1 . .
O O3 1.12712(17) 0.13882(14) 0.46283(10) 0.0221(3) Uani d 1 . .
N N1 0.9368(2) 0.38577(17) 0.38433(12) 0.0200(3) Uani d 1 . .
H H1A 1.033(4) 0.413(3) 0.3854(18) 0.033(6) Uiso d 1 . .
N N2 0.8049(2) 0.18943(17) 0.44248(12) 0.0199(3) Uani d 1 . .
H H2A 0.828(3) 0.088(3) 0.4704(17) 0.029(5) Uiso d 1 . .
C C1 0.7875(3) 0.2155(2) 0.18991(15) 0.0253(4) Uani d 1 . .
H H1 0.865664 0.276590 0.194367 0.030 Uiso calc 1 . .
C C2 0.8095(3) 0.1448(2) 0.09401(16) 0.0283(4) Uani d 1 . .
H H2 0.901582 0.156310 0.032471 0.034 Uiso calc 1 . .
C C3 0.6944(3) 0.0573(2) 0.09024(15) 0.0272(4) Uani d 1 . .
C C4 0.5615(3) 0.0362(2) 0.17711(16) 0.0299(4) Uani d 1 . .
H H4 0.485602 -0.026428 0.171991 0.036 Uiso calc 1 . .
C C5 0.5402(3) 0.1084(2) 0.27287(15) 0.0245(4) Uani d 1 . .
H H5 0.447920 0.095876 0.333925 0.029 Uiso calc 1 . .
C C6 0.6525(2) 0.19882(19) 0.28032(14) 0.0192(3) Uani d 1 . .
C C7 0.6294(2) 0.27781(19) 0.38548(14) 0.0177(3) Uani d 1 . .
H H7 0.507910 0.271437 0.434183 0.021 Uiso calc 1 . .
C C8 0.9645(2) 0.2302(2) 0.43101(13) 0.0187(3) Uani d 1 . .
C C9 0.7506(2) 0.5048(2) 0.36381(14) 0.0196(4) Uani d 1 . .
C C10 0.7483(3) 0.6749(2) 0.34535(16) 0.0258(4) Uani d 1 . .
H H10A 0.804397 0.692116 0.269541 0.039 Uiso calc 1 . .
H H10B 0.829798 0.688143 0.394445 0.039 Uiso calc 1 . .
H H10C 0.609107 0.755813 0.359969 0.039 Uiso calc 1 . .
C C11 0.5968(2) 0.45782(19) 0.36440(13) 0.0178(3) Uani d 1 . .
C C12 0.3918(2) 0.5651(2) 0.34235(14) 0.0197(3) Uani d 1 . .
C C13 0.1708(3) 0.8203(2) 0.27048(18) 0.0324(5) Uani d 1 . .
H H13A 0.126618 0.769881 0.220773 0.049 Uiso calc 1 . .
H H13B 0.171257 0.926174 0.237192 0.049 Uiso calc 1 . .
H H13C 0.078133 0.838225 0.339317 0.049 Uiso calc 1 . .
O O4 1.0043(7) 0.3710(6) -0.0909(4) 0.0739(11) Uani d 0.5 A -1
O O5 1.0156(9) 0.5286(9) 0.0250(7) 0.0752(13) Uani d 0.5 A -1
C C14 0.7037(14) 0.6047(12) -0.0313(11) 0.101(2) Uani d 0.5 A -1
H H14A 0.672799 0.670807 -0.099785 0.152 Uiso calc 0.5 A -1
H H14B 0.677212 0.677588 0.026965 0.152 Uiso calc 0.5 A -1
H H14C 0.618647 0.541383 -0.012401 0.152 Uiso calc 0.5 A -1
C C15 0.9215(17) 0.4887(15) -0.0446(11) 0.0760(15) Uani d 0.5 A -1
C C16 1.2183(13) 0.4257(11) 0.0214(9) 0.0803(15) Uani d 0.5 A -1
H H16A 1.290889 0.431253 -0.053141 0.096 Uiso calc 0.5 A -1
H H16B 1.233320 0.310345 0.041144 0.096 Uiso calc 0.5 A -1
C C17 1.3007(11) 0.4794(8) 0.0976(7) 0.0792(17) Uani d 0.5 A -1
H H17A 1.272184 0.596988 0.082200 0.119 Uiso calc 0.5 A -1
H H17B 1.447050 0.416554 0.090528 0.119 Uiso calc 0.5 A -1
H H17C 1.239131 0.461259 0.172016 0.119 Uiso calc 0.5 A -1

loop_
_atom_site_aniso_label
_atom_site_aniso_U_11
_atom_site_aniso_U_22
_atom_site_aniso_U_33
_atom_site_aniso_U_12
_atom_site_aniso_U_13
_atom_site_aniso_U_23
F1 0.0383(7) 0.0549(8) 0.0311(6) -0.0213(6) -0.0024(5) -0.0157(6)
O2 0.0149(6) 0.0179(6) 0.0404(7) -0.0053(5) -0.0059(5) 0.0081(5)
O1 0.0163(6) 0.0201(6) 0.0419(8) -0.0090(5) -0.0070(5) 0.0032(5)
O3 0.0171(6) 0.0187(6) 0.0301(7) -0.0061(5) -0.0079(5) 0.0033(5)
N1 0.0145(7) 0.0171(7) 0.0302(8) -0.0081(6) -0.0061(6) 0.0026(6)
N2 0.0180(7) 0.0149(7) 0.0282(8) -0.0076(5) -0.0085(6) 0.0041(6)
C1 0.0214(9) 0.0241(9) 0.0320(10) -0.0112(7) -0.0004(7) -0.0044(7)
C2 0.0231(9) 0.0304(9) 0.0292(10) -0.0104(8) 0.0019(7) -0.0031(8)
C3 0.0258(9) 0.0294(9) 0.0260(9) -0.0084(8) -0.0047(7) -0.0072(7)
C4 0.0308(10) 0.0355(10) 0.0314(10) -0.0206(8) -0.0052(8) -0.0036(8)
C5 0.0253(9) 0.0276(9) 0.0248(9) -0.0155(7) -0.0043(7) 0.0020(7)
C6 0.0162(8) 0.0149(7) 0.0253(8) -0.0046(6) -0.0058(6) 0.0014(6)
C7 0.0133(7) 0.0155(7) 0.0243(8) -0.0057(6) -0.0042(6) 0.0007(6)
C8 0.0170(8) 0.0171(7) 0.0216(8) -0.0064(6) -0.0027(6) -0.0015(6)
C9 0.0165(8) 0.0155(7) 0.0257(9) -0.0053(6) -0.0037(7) 0.0010(6)
C10 0.0203(9) 0.0167(8) 0.0416(11) -0.0081(7) -0.0081(8) 0.0021(7)
C11 0.0150(8) 0.0145(7) 0.0228(8) -0.0051(6) -0.0027(6) 0.0003(6)
C12 0.0164(8) 0.0164(8) 0.0256(8) -0.0061(6) -0.0029(7) -0.0005(6)
C13 0.0167(9) 0.0235(9) 0.0502(12) -0.0042(7) -0.0078(8) 0.0128(8)
O4 0.072(3) 0.063(2) 0.095(3) -0.038(2) -0.005(2) -0.005(2)
O5 0.068(3) 0.042(2) 0.126(3) -0.025(3) -0.036(3) -0.002(2)
C14 0.086(4) 0.059(4) 0.155(5) -0.002(3) -0.067(4) -0.009(4)
C15 0.070(4) 0.044(2) 0.124(3) -0.027(3) -0.032(3) 0.000(2)
C16 0.071(3) 0.047(3) 0.128(4) -0.019(3) -0.038(3) -0.002(3)
C17 0.074(4) 0.053(3) 0.109(4) -0.014(3) -0.044(3) 0.008(3)

loop_
_atom_type_symbol
_atom_type_description
_atom_type_scat_dispersion_real
_atom_type_scat_dispersion_imag
_atom_type_scat_source
C C 0.0033 0.0016 'International Tables Vol C Tables 4.2.6.8 and 6.1.1.4'
H H 0.0000 0.0000 'International Tables Vol C Tables 4.2.6.8 and 6.1.1.4'
N N 0.0061 0.0033 'International Tables Vol C Tables 4.2.6.8 and 6.1.1.4'
O O 0.0106 0.0060 'International Tables Vol C Tables 4.2.6.8 and 6.1.1.4'
F F 0.0171 0.0103 'International Tables Vol C Tables 4.2.6.8 and 6.1.1.4'

loop_
_geom_angle_atom_site_label_1
_geom_angle_atom_site_label_2
_geom_angle_atom_site_label_3
_geom_angle_site_symmetry_1
_geom_angle_site_symmetry_3
_geom_angle
_geom_angle_publ_flag
C12 O2 C13 . . 115.75(13) ?
C8 N1 C9 . . 123.70(14) ?
C8 N1 H1A . . 114.2(15) ?
C9 N1 H1A . . 119.9(15) ?
C8 N2 C7 . . 124.17(14) ?
C8 N2 H2A . . 114.0(14) ?
C7 N2 H2A . . 119.3(14) ?
C2 C1 C6 . . 121.10(17) ?
C2 C1 H1 . . 119.4 ?
C6 C1 H1 . . 119.4 ?
C3 C2 C1 . . 118.00(17) ?
C3 C2 H2 . . 121.0 ?
C1 C2 H2 . . 121.0 ?
F1 C3 C4 . . 118.82(17) ?
F1 C3 C2 . . 118.19(17) ?
C4 C3 C2 . . 122.99(17) ?
C3 C4 C5 . . 118.44(17) ?
C3 C4 H4 . . 120.8 ?
C5 C4 H4 . . 120.8 ?
C6 C5 C4 . . 120.63(17) ?
C6 C5 H5 . . 119.7 ?
C4 C5 H5 . . 119.7 ?
C5 C6 C1 . . 118.83(16) ?
C5 C6 C7 . . 120.63(15) ?
C1 C6 C7 . . 120.54(15) ?
N2 C7 C11 . . 109.82(13) ?
N2 C7 C6 . . 111.24(13) ?
C11 C7 C6 . . 111.57(13) ?
N2 C7 H7 . . 108.0 ?
C11 C7 H7 . . 108.0 ?
C6 C7 H7 . . 108.0 ?
O3 C8 N2 . . 123.59(15) ?
O3 C8 N1 . . 120.46(15) ?
N2 C8 N1 . . 115.90(14) ?
C11 C9 N1 . . 118.86(14) ?
C11 C9 C10 . . 128.14(15) ?
N1 C9 C10 . . 112.99(14) ?
C9 C10 H10A . . 109.5 ?
C9 C10 H10B . . 109.5 ?
H10A C10 H10B . . 109.5 ?
C9 C10 H10C . . 109.5 ?
H10A C10 H10C . . 109.5 ?
H10B C10 H10C . . 109.5 ?
C9 C11 C12 . . 126.50(15) ?
C9 C11 C7 . . 120.20(14) ?
C12 C11 C7 . . 113.27(14) ?
O1 C12 O2 . . 122.16(15) ?
O1 C12 C11 . . 122.79(15) ?
O2 C12 C11 . . 115.01(14) ?
O2 C13 H13A . . 109.5 ?
O2 C13 H13B . . 109.5 ?
H13A C13 H13B . . 109.5 ?
O2 C13 H13C . . 109.5 ?
H13A C13 H13C . . 109.5 ?
H13B C13 H13C . . 109.5 ?
C15 O5 C16 . . 113.2(6) ?
C15 C14 H14A . . 109.5 ?
C15 C14 H14B . . 109.5 ?
H14A C14 H14B . . 109.5 ?
C15 C14 H14C . . 109.5 ?
H14A C14 H14C . . 109.5 ?
H14B C14 H14C . . 109.5 ?
O4 C15 O5 . . 120.3(8) ?
O4 C15 C14 . . 130.7(8) ?
O5 C15 C14 . . 108.3(8) ?
O5 C16 C17 . . 108.1(7) ?
O5 C16 H16A . . 110.1 ?
C17 C16 H16A . . 110.1 ?
O5 C16 H16B . . 110.1 ?
C17 C16 H16B . . 110.1 ?
H16A C16 H16B . . 108.4 ?
C16 C17 H17A . . 109.5 ?
C16 C17 H17B . . 109.5 ?
H17A C17 H17B . . 109.5 ?
C16 C17 H17C . . 109.5 ?
H17A C17 H17C . . 109.5 ?
H17B C17 H17C . . 109.5 ?

loop_
_geom_bond_atom_site_label_1
_geom_bond_atom_site_label_2
_geom_bond_site_symmetry_2
_geom_bond_distance
_geom_bond_publ_flag
F1 C3 . 1.365(2) ?
O2 C12 . 1.340(2) ?
O2 C13 . 1.451(2) ?
O1 C12 . 1.216(2) ?
O3 C8 . 1.2410(19) ?
N1 C8 . 1.379(2) ?
N1 C9 . 1.389(2) ?
N1 H1A . 0.84(2) ?
N2 C8 . 1.340(2) ?
N2 C7 . 1.465(2) ?
N2 H2A . 0.88(2) ?
C1 C2 . 1.380(3) ?
C1 C6 . 1.394(2) ?
C1 H1 . 0.9500 ?
C2 C3 . 1.373(3) ?
C2 H2 . 0.9500 ?
C3 C4 . 1.367(3) ?
C4 C5 . 1.387(3) ?
C4 H4 . 0.9500 ?
C5 C6 . 1.387(2) ?
C5 H5 . 0.9500 ?
C6 C7 . 1.522(2) ?
C7 C11 . 1.516(2) ?
C7 H7 . 1.0000 ?
C9 C11 . 1.352(2) ?
C9 C10 . 1.496(2) ?
C10 H10A . 0.9800 ?
C10 H10B . 0.9800 ?
C10 H10C . 0.9800 ?
C11 C12 . 1.470(2) ?
C13 H13A . 0.9800 ?
C13 H13B . 0.9800 ?
C13 H13C . 0.9800 ?
O4 C15 . 1.147(14) ?
O5 C15 . 1.364(9) ?
O5 C16 . 1.388(10) ?
C14 C15 . 1.499(12) ?
C14 H14A . 0.9800 ?
C14 H14B . 0.9800 ?
C14 H14C . 0.9800 ?
C16 C17 . 1.439(12) ?
C16 H16A . 0.9900 ?
C16 H16B . 0.9900 ?
C17 H17A . 0.9800 ?
C17 H17B . 0.9800 ?
C17 H17C . 0.9800 ?

loop_
_geom_torsion_atom_site_label_1
_geom_torsion_atom_site_label_2
_geom_torsion_atom_site_label_3
_geom_torsion_atom_site_label_4
_geom_torsion_site_symmetry_1
_geom_torsion_site_symmetry_2
_geom_torsion_site_symmetry_3
_geom_torsion_site_symmetry_4
_geom_torsion
_geom_torsion_publ_flag
C6 C1 C2 C3 . . . . 0.0(3) ?
C1 C2 C3 F1 . . . . 178.43(16) ?
C1 C2 C3 C4 . . . . -0.7(3) ?
F1 C3 C4 C5 . . . . -178.17(16) ?
C2 C3 C4 C5 . . . . 0.9(3) ?
C3 C4 C5 C6 . . . . -0.5(3) ?
C4 C5 C6 C1 . . . . -0.1(3) ?
C4 C5 C6 C7 . . . . -179.88(16) ?
C2 C1 C6 C5 . . . . 0.4(3) ?
C2 C1 C6 C7 . . . . -179.86(16) ?
C8 N2 C7 C11 . . . . -30.2(2) ?
C8 N2 C7 C6 . . . . 93.77(18) ?
C5 C6 C7 N2 . . . . 106.84(17) ?
C1 C6 C7 N2 . . . . -72.89(19) ?
C5 C6 C7 C11 . . . . -130.15(16) ?
C1 C6 C7 C11 . . . . 50.1(2) ?
C7 N2 C8 O3 . . . . -166.08(16) ?
C7 N2 C8 N1 . . . . 16.3(2) ?
C9 N1 C8 O3 . . . . -168.65(16) ?
C9 N1 C8 N2 . . . . 9.1(2) ?
C8 N1 C9 C11 . . . . -16.4(3) ?
C8 N1 C9 C10 . . . . 162.49(16) ?
N1 C9 C11 C12 . . . . -178.65(16) ?
C10 C9 C11 C12 . . . . 2.6(3) ?
N1 C9 C11 C7 . . . . -0.9(2) ?
C10 C9 C11 C7 . . . . -179.65(17) ?
N2 C7 C11 C9 . . . . 21.5(2) ?
C6 C7 C11 C9 . . . . -102.35(18) ?
N2 C7 C11 C12 . . . . -160.51(14) ?
C6 C7 C11 C12 . . . . 75.67(18) ?
C13 O2 C12 O1 . . . . 3.2(3) ?
C13 O2 C12 C11 . . . . -179.11(16) ?
C9 C11 C12 O1 . . . . -164.82(18) ?
C7 C11 C12 O1 . . . . 17.3(2) ?
C9 C11 C12 O2 . . . . 17.5(3) ?
C7 C11 C12 O2 . . . . -160.38(14) ?
C16 O5 C15 O4 . . . . 7.2(12) ?
C16 O5 C15 C14 . . . . 178.5(10) ?
C15 O5 C16 C17 . . . . -180.0(6) ?

_cod_database_fobs_code 2022209
